data_7049000
loop_
_publ_author_name
'Zhong, Li'
'Xie, Shang-Fang'
'He, Jian-Qiang'
'Zhong, Qi-Sui'
'Yang, Meng'
'Chen, Wen-Bin'
'Dong, Wen'

_publ_section_title
;
 Syntheses, structures, magnetism and electrocatalytic oxygen evolution
 for four cobalt, manganese and copper complexes with dinuclear, 1D and 3D
 structures.
;
_journal_issue 10
_journal_name_full 'Dalton transactions (Cambridge, England : 2003)'
_journal_page_first 3467
_journal_page_last 3475
_journal_paper_doi 10.1039/c9dt00227h
_journal_volume 48
_journal_year 2019
_chemical_formula_moiety 'C16 H16 Mn2 N16 O4'
_chemical_formula_sum 'C16 H16 Mn2 N16 O4'
_chemical_formula_weight 606.33
_space_group_crystal_system orthorhombic
_space_group_IT_number 43
_space_group_name_Hall 'F 2 -2d'
_space_group_name_H-M_alt 'F d d 2'
_symmetry_space_group_name_Hall 'F 2 -2d'
_symmetry_space_group_name_H-M 'F d d 2'
_atom_sites_solution_hydrogens mixed
_atom_sites_solution_primary dual
_audit_creation_date 2019-02-12
_audit_creation_method
;
Olex2 1.2
(compiled 2018.05.29 svn.r3508 for OlexSys, GUI svn.r5506)
;
_audit_update_record
;
2019-02-12 deposited with the CCDC.
2019-02-12 downloaded from the CCDC.
;
_cell_angle_alpha 90
_cell_angle_beta 90
_cell_angle_gamma 90
_cell_formula_units_Z 8
_cell_length_a 13.1899(8)
_cell_length_b 27.1044(18)
_cell_length_c 12.7668(8)
_cell_measurement_reflns_used 5060
_cell_measurement_temperature 120(2)
_cell_measurement_theta_max 27.224
_cell_measurement_theta_min 2.342
_cell_volume 4564.2(5)
_computing_cell_refinement 'SAINT v8.37A (Bruker, 2015)'
_computing_data_collection
;
CrystalClear-SM Expert 2.0 r7 (Rigaku, 2011)
;
_computing_data_reduction 'SAINT v8.37A (Bruker, 2015)'
_computing_molecular_graphics 'Olex2 (Dolomanov et al., 2009)'
_computing_publication_material 'Olex2 (Dolomanov et al., 2009)'
_computing_structure_refinement 'ShelXL (Sheldrick, 2015)'
_computing_structure_solution 'ShelXT (Sheldrick, 2015)'
_diffrn_ambient_temperature 120.0
_diffrn_detector CCD
_diffrn_detector_area_resol_mean 28.5714
_diffrn_detector_type 'Rigaku Saturn724+'
_diffrn_measured_fraction_theta_full 0.997
_diffrn_measured_fraction_theta_max 0.996
_diffrn_measurement_device 'AFC12 (Right): Kappa 3 circle'
_diffrn_measurement_device_type 'Bruker APEX-II CCD'
_diffrn_measurement_method '\f and \w scans'
_diffrn_measurement_specimen_support 'Mitegen 50um'
_diffrn_radiation_collimation 0.3
_diffrn_radiation_monochromator Confocal
_diffrn_radiation_probe x-ray
_diffrn_radiation_type MoK\a
_diffrn_radiation_wavelength 0.71073
_diffrn_reflns_av_R_equivalents 0.0325
_diffrn_reflns_av_unetI/netI 0.0361
_diffrn_reflns_Laue_measured_fraction_full 0.997
_diffrn_reflns_Laue_measured_fraction_max 0.996
_diffrn_reflns_limit_h_max 17
_diffrn_reflns_limit_h_min -17
_diffrn_reflns_limit_k_max 29
_diffrn_reflns_limit_k_min -35
_diffrn_reflns_limit_l_max 16
_diffrn_reflns_limit_l_min -16
_diffrn_reflns_number 9889
_diffrn_reflns_point_group_measured_fraction_full 0.991
_diffrn_reflns_point_group_measured_fraction_max 0.978
_diffrn_reflns_theta_full 25.242
_diffrn_reflns_theta_max 27.524
_diffrn_reflns_theta_min 2.344
_diffrn_source 'Rotating Anode'
_diffrn_source_current 24.0
_diffrn_source_power 1.2
_diffrn_source_target Mo
_diffrn_source_type 'Rotating Anode'
_diffrn_source_voltage 50.0
_diffrn_standards_number 0
_exptl_absorpt_coefficient_mu 1.170
_exptl_absorpt_correction_T_max 0.7456
_exptl_absorpt_correction_T_min 0.6798
_exptl_absorpt_correction_type multi-scan
_exptl_absorpt_process_details
'SADABS-2014/5 (Bruker,2014/5) was used for absorption correction. wR2(int) was 0.0504 before and 0.0440 after correction. The Ratio of minimum to maximum transmission is 0.9117. The \l/2 correction factor is Not present.'
_exptl_crystal_colour colourless
_exptl_crystal_colour_primary colourless
_exptl_crystal_density_diffrn 1.765
_exptl_crystal_description block
_exptl_crystal_F_000 2448
_exptl_crystal_size_max 0.175
_exptl_crystal_size_mid 0.123
_exptl_crystal_size_min 0.063
_refine_diff_density_max 0.288
_refine_diff_density_min -0.292
_refine_diff_density_rms 0.061
_refine_ls_abs_structure_details
;
 Flack x determined using 1009 quotients [(I+)-(I-)]/[(I+)+(I-)]
 (Parsons, Flack and Wagner, Acta Cryst. B69 (2013) 249-259).
;
_refine_ls_abs_structure_Flack 0.011(9)
_refine_ls_extinction_method none
_refine_ls_goodness_of_fit_ref 1.040
_refine_ls_hydrogen_treatment constr
_refine_ls_matrix_type full
_refine_ls_number_parameters 172
_refine_ls_number_reflns 2565
_refine_ls_number_restraints 1
_refine_ls_restrained_S_all 1.040
_refine_ls_R_factor_all 0.0328
_refine_ls_R_factor_gt 0.0260
_refine_ls_shift/su_max 0.002
_refine_ls_shift/su_mean 0.000
_refine_ls_structure_factor_coef Fsqd
_refine_ls_weighting_details 'w=1/[\s^2^(Fo^2^)+(0.0313P)^2^+1.7244P] where P=(Fo^2^+2Fc^2^)/3'
_refine_ls_weighting_scheme calc
_refine_ls_wR_factor_gt 0.0561
_refine_ls_wR_factor_ref 0.0584
_reflns_Friedel_coverage 0.878
_reflns_Friedel_fraction_full 0.984
_reflns_Friedel_fraction_max 0.958
_reflns_number_gt 2345
_reflns_number_total 2565
_reflns_threshold_expression 'I > 2\s(I)'
_cod_data_source_file c9dt00227h2.cif
_cod_data_source_block 2
_cod_depositor_comments 'Adding full bibliography for 7048999--7049002.cif.'
_cod_database_code 7049000
_shelx_shelxl_version_number 2014/7
_shelx_space_group_comment
;
The symmetry employed for this shelxl refinement is uniquely defined
by the following loop, which should always be used as a source of
symmetry information in preference to the above space-group names.
They are only intended as comments.
;
_shelx_estimated_absorpt_t_max 0.930
_shelx_estimated_absorpt_t_min 0.821
_olex2_refinement_description
;
1. Fixed Uiso
 At 1.2 times of:
  All C(H) groups, All O(H,H) groups
2.a Riding coordinates:
 O1(H1A,H1B), O2(H2A,H2B)
2.b Aromatic/amide H refined with riding coordinates:
 C1(H1), C2(H2), C3(H3), C4(H4)
;
_olex2_submission_special_instructions 'No special instructions were received'

loop_
_space_group_symop_operation_xyz
'x, y, z'
'-x, -y, z'
'x+1/4, -y+1/4, z+1/4'
'-x+1/4, y+1/4, z+1/4'
'x, y+1/2, z+1/2'
'-x, -y+1/2, z+1/2'
'x+1/4, -y+3/4, z+3/4'
'-x+1/4, y+3/4, z+3/4'
'x+1/2, y, z+1/2'
'-x+1/2, -y, z+1/2'
'x+3/4, -y+1/4, z+3/4'
'-x+3/4, y+1/4, z+3/4'
'x+1/2, y+1/2, z'
'-x+1/2, -y+1/2, z'
'x+3/4, -y+3/4, z+1/4'
'-x+3/4, y+3/4, z+1/4'

loop_
_atom_site_label
_atom_site_type_symbol
_atom_site_fract_x
_atom_site_fract_y
_atom_site_fract_z
_atom_site_U_iso_or_equiv
_atom_site_adp_type
_atom_site_occupancy
_atom_site_site_symmetry_order
_atom_site_calc_flag
_atom_site_refinement_flags_posn
Mn1 Mn 0.33069(3) 0.51330(2) 0.49482(5) 0.00901(12) Uani 1 1 d .
O1 O 0.30573(18) 0.52086(8) 0.32595(19) 0.0160(5) Uani 1 1 d .
H1A H 0.2948 0.5507 0.3091 0.019 Uiso 1 1 d R
H1B H 0.2560 0.5033 0.3060 0.019 Uiso 1 1 d R
O2 O 0.33980(15) 0.50945(8) 0.6719(2) 0.0115(6) Uani 1 1 d .
H2A H 0.3782 0.5323 0.6943 0.014 Uiso 1 1 d R
H2B H 0.3653 0.4820 0.6901 0.014 Uiso 1 1 d R
N1 N 0.22614(15) 0.44519(9) 0.4988(3) 0.0119(5) Uani 1 1 d .
N2 N 0.42777(15) 0.44830(8) 0.4859(2) 0.0094(5) Uani 1 1 d .
N3 N 0.52985(16) 0.44015(8) 0.4872(3) 0.0095(5) Uani 1 1 d .
N4 N 0.45273(16) 0.36677(8) 0.5049(3) 0.0099(5) Uani 1 1 d .
N5 N 0.72069(17) 0.40712(9) 0.5101(2) 0.0104(6) Uani 1 1 d .
N6 N 0.80730(16) 0.38106(9) 0.5014(3) 0.0119(5) Uani 1 1 d .
N7 N 0.78385(16) 0.33426(9) 0.4905(3) 0.0119(5) Uani 1 1 d .
N8 N 0.68137(16) 0.32821(8) 0.4906(3) 0.0114(5) Uani 1 1 d .
C1 C 0.1237(2) 0.44527(11) 0.4987(4) 0.0169(6) Uani 1 1 d .
H1 H 0.0896 0.4761 0.4993 0.020 Uiso 1 1 calc R
C2 C 0.0660(2) 0.40276(13) 0.4978(4) 0.0189(7) Uani 1 1 d .
H2 H -0.0059 0.4043 0.4976 0.023 Uiso 1 1 calc R
C3 C 0.1155(2) 0.35793(11) 0.4971(4) 0.0160(6) Uani 1 1 d .
H3 H 0.0777 0.3281 0.4966 0.019 Uiso 1 1 calc R
C4 C 0.2208(2) 0.35652(11) 0.4972(3) 0.0137(6) Uani 1 1 d .
H4 H 0.2560 0.3259 0.4969 0.016 Uiso 1 1 calc R
C5 C 0.2733(2) 0.40088(10) 0.4976(3) 0.0096(6) Uani 1 1 d .
C6 C 0.38507(19) 0.40396(9) 0.4966(3) 0.0085(5) Uani 1 1 d .
C7 C 0.54125(19) 0.39160(9) 0.4988(3) 0.0085(6) Uani 1 1 d .
C8 C 0.64549(19) 0.37382(10) 0.5027(3) 0.0094(6) Uani 1 1 d .

loop_
_atom_site_aniso_label
_atom_site_aniso_U_11
_atom_site_aniso_U_22
_atom_site_aniso_U_33
_atom_site_aniso_U_23
_atom_site_aniso_U_13
_atom_site_aniso_U_12
Mn1 0.00818(18) 0.00639(18) 0.0125(2) 0.0006(2) -0.00057(19) -0.00002(15)
O1 0.0218(10) 0.0078(10) 0.0182(14) 0.0026(11) -0.0103(11) -0.0021(9)
O2 0.0145(11) 0.0055(11) 0.0144(13) -0.0002(9) 0.0006(9) -0.0010(8)
N1 0.0090(10) 0.0132(11) 0.0135(13) 0.0000(16) -0.0006(14) -0.0015(8)
N2 0.0091(10) 0.0090(11) 0.0100(14) -0.0003(13) 0.0012(13) -0.0002(8)
N3 0.0099(10) 0.0081(11) 0.0104(13) -0.0013(13) -0.0012(13) -0.0002(8)
N4 0.0110(10) 0.0108(11) 0.0080(14) 0.0022(12) -0.0004(11) 0.0010(9)
N5 0.0088(10) 0.0094(11) 0.0130(16) -0.0021(12) -0.0010(11) 0.0026(9)
N6 0.0120(11) 0.0111(11) 0.0126(14) -0.0014(14) -0.0017(14) 0.0041(8)
N7 0.0116(10) 0.0114(11) 0.0126(14) 0.0016(13) 0.0009(12) 0.0025(8)
N8 0.0117(10) 0.0103(11) 0.0121(13) 0.0008(15) -0.0004(11) 0.0030(9)
C1 0.0121(13) 0.0190(15) 0.0194(17) 0.001(2) -0.0005(18) 0.0019(11)
C2 0.0107(13) 0.0298(18) 0.0162(17) 0.001(2) 0.0013(18) -0.0058(13)
C3 0.0192(14) 0.0176(15) 0.0114(15) 0.0012(19) -0.0012(17) -0.0112(12)
C4 0.0156(13) 0.0151(14) 0.0103(16) 0.0006(19) -0.0001(17) -0.0030(11)
C5 0.0115(12) 0.0109(13) 0.0065(14) -0.0001(18) 0.0000(16) -0.0014(10)
C6 0.0105(12) 0.0083(12) 0.0068(13) -0.0011(17) -0.0001(15) -0.0007(10)
C7 0.0105(13) 0.0079(12) 0.0072(15) 0.0008(16) 0.0013(16) 0.0024(10)
C8 0.0140(12) 0.0062(12) 0.0078(15) 0.0002(15) 0.0000(16) 0.0004(9)

loop_
_atom_type_symbol
_atom_type_description
_atom_type_scat_dispersion_real
_atom_type_scat_dispersion_imag
_atom_type_scat_source
C C 0.0033 0.0016 'International Tables Vol C Tables 4.2.6.8 and 6.1.1.4'
H H 0.0000 0.0000 'International Tables Vol C Tables 4.2.6.8 and 6.1.1.4'
Mn Mn 0.3368 0.7283 'International Tables Vol C Tables 4.2.6.8 and 6.1.1.4'
N N 0.0061 0.0033 'International Tables Vol C Tables 4.2.6.8 and 6.1.1.4'
O O 0.0106 0.0060 'International Tables Vol C Tables 4.2.6.8 and 6.1.1.4'

loop_
_geom_angle_atom_site_label_1
_geom_angle_atom_site_label_2
_geom_angle_atom_site_label_3
_geom_angle
_geom_angle_site_symmetry_1
_geom_angle_site_symmetry_3
O1 Mn1 O2 173.75(10) . .
O1 Mn1 N1 90.40(11) . .
O1 Mn1 N3 91.62(10) . 2_665
O1 Mn1 N5 87.17(9) . 2_665
O2 Mn1 N1 88.43(10) . .
O2 Mn1 N5 88.51(9) . 2_665
N2 Mn1 O1 96.46(10) . .
N2 Mn1 O2 89.06(10) . .
N2 Mn1 N1 72.87(7) . .
N2 Mn1 N3 88.31(8) . 2_665
N2 Mn1 N5 161.37(8) . 2_665
N3 Mn1 O2 91.47(10) 2_665 .
N3 Mn1 N1 161.18(8) 2_665 .
N3 Mn1 N5 73.30(8) 2_665 2_665
N5 Mn1 N1 125.50(8) 2_665 .
Mn1 O1 H1A 111.3 . .
Mn1 O1 H1B 111.0 . .
H1A O1 H1B 109.2 . .
Mn1 O2 H2A 109.5 . .
Mn1 O2 H2B 109.5 . .
H2A O2 H2B 108.1 . .
C1 N1 Mn1 126.7(2) . .
C1 N1 C5 117.5(2) . .
C5 N1 Mn1 115.83(16) . .
N3 N2 Mn1 135.19(17) . .
C6 N2 Mn1 118.32(16) . .
C6 N2 N3 105.6(2) . .
N2 N3 Mn1 136.22(17) . 2_665
C7 N3 Mn1 117.40(17) . 2_665
C7 N3 N2 105.8(2) . .
C7 N4 C6 101.2(2) . .
N6 N5 Mn1 138.10(18) . 2_665
C8 N5 Mn1 114.32(17) . 2_665
C8 N5 N6 105.5(2) . .
N7 N6 N5 108.4(2) . .
N6 N7 N8 110.5(2) . .
C8 N8 N7 103.9(2) . .
N1 C1 H1 118.3 . .
N1 C1 C2 123.3(3) . .
C2 C1 H1 118.3 . .
C1 C2 H2 120.8 . .
C3 C2 C1 118.3(3) . .
C3 C2 H2 120.8 . .
C2 C3 H3 120.1 . .
C2 C3 C4 119.8(3) . .
C4 C3 H3 120.1 . .
C3 C4 H4 120.8 . .
C5 C4 C3 118.4(3) . .
C5 C4 H4 120.8 . .
N1 C5 C4 122.7(2) . .
N1 C5 C6 114.1(2) . .
C4 C5 C6 123.2(3) . .
N2 C6 N4 113.7(2) . .
N2 C6 C5 118.2(2) . .
N4 C6 C5 128.1(2) . .
N3 C7 N4 113.7(2) . .
N3 C7 C8 115.9(2) . .
N4 C7 C8 130.5(2) . .
N5 C8 C7 118.4(2) . .
N8 C8 N5 111.6(2) . .
N8 C8 C7 129.6(2) . .

loop_
_geom_bond_atom_site_label_1
_geom_bond_atom_site_label_2
_geom_bond_distance
_geom_bond_site_symmetry_2
Mn1 O1 2.191(2) .
Mn1 O2 2.267(3) .
Mn1 N1 2.305(2) .
Mn1 N2 2.181(2) .
Mn1 N3 2.233(2) 2_665
Mn1 N5 2.269(2) 2_665
O1 H1A 0.8500 .
O1 H1B 0.8500 .
O2 H2A 0.8502 .
O2 H2B 0.8497 .
N1 C1 1.352(3) .
N1 C5 1.353(4) .
N2 N3 1.364(3) .
N2 C6 1.334(3) .
N3 Mn1 2.233(2) 2_665
N3 C7 1.333(3) .
N4 C6 1.351(3) .
N4 C7 1.350(3) .
N5 Mn1 2.269(2) 2_665
N5 N6 1.348(3) .
N5 C8 1.344(3) .
N6 N7 1.313(3) .
N7 N8 1.362(3) .
N8 C8 1.333(3) .
C1 H1 0.9500 .
C1 C2 1.380(4) .
C2 H2 0.9500 .
C2 C3 1.380(5) .
C3 H3 0.9500 .
C3 C4 1.389(4) .
C4 H4 0.9500 .
C4 C5 1.388(4) .
C5 C6 1.477(3) .
C7 C8 1.458(3) .
